data_7015130
loop_
_publ_author_name
'Muesmann, Thomas W. T.'
'Zitzer, Christina'
'Mietrach, Andrea'
'Kl\"uner, Thorsten'
'Christoffers, Jens'
'Wickleder, Mathias S.'

_publ_section_title
;
 para-Benzene disulfonic acid and its tetrachloro and tetrafluoro
 derivatives--studies towards polyhalogenated metal-organic-frameworks
 with sulfo analogues of terephthalic acid.
;
_journal_issue 13
_journal_name_full 'Dalton transactions (Cambridge, England : 2003)'
_journal_page_first 3128
_journal_page_last 3141
_journal_paper_doi 10.1039/c0dt01223h
_journal_volume 40
_journal_year 2011
_chemical_formula_sum 'C6 H4 Cl4 Na2 O8 S2'
_chemical_formula_weight 456.00
_chemical_name_systematic
;
?
;
_space_group_IT_number 14
_symmetry_cell_setting monoclinic
_symmetry_space_group_name_Hall '-P 2ybc'
_symmetry_space_group_name_H-M 'P 1 21/c 1'
_atom_sites_solution_hydrogens geom
_atom_sites_solution_primary direct
_atom_sites_solution_secondary difmap
_audit_creation_method SHELXL-97
_cell_angle_alpha 90.00
_cell_angle_beta 91.488(17)
_cell_angle_gamma 90.00
_cell_formula_units_Z 2
_cell_length_a 11.5673(16)
_cell_length_b 5.5847(5)
_cell_length_c 10.7230(16)
_cell_measurement_reflns_used 4186
_cell_measurement_temperature 153(2)
_cell_measurement_theta_max 28.25
_cell_measurement_theta_min 2.65
_cell_volume 692.47(15)
_computing_data_reduction 'STOE X-RED 1.22, 2001'
_computing_structure_refinement 'SHELXL-97 (Sheldrick, 2008)'
_computing_structure_solution 'SHELXS-97 (Sheldrick, 2008)'
_diffrn_ambient_temperature 153(2)
_diffrn_measured_fraction_theta_full 0.919
_diffrn_measured_fraction_theta_max 0.919
_diffrn_measurement_device_type 'STOE IPDS'
_diffrn_measurement_method '\f scan'
_diffrn_radiation_monochromator graphite
_diffrn_radiation_source 'fine-focus sealed tube'
_diffrn_radiation_type MoK\a
_diffrn_radiation_wavelength 0.71073
_diffrn_reflns_av_R_equivalents 0.0356
_diffrn_reflns_av_sigmaI/netI 0.0222
_diffrn_reflns_limit_h_max 15
_diffrn_reflns_limit_h_min -15
_diffrn_reflns_limit_k_max 6
_diffrn_reflns_limit_k_min -6
_diffrn_reflns_limit_l_max 14
_diffrn_reflns_limit_l_min -14
_diffrn_reflns_number 9049
_diffrn_reflns_theta_full 28.30
_diffrn_reflns_theta_max 28.30
_diffrn_reflns_theta_min 3.52
_exptl_absorpt_coefficient_mu 1.253
_exptl_absorpt_correction_T_max 0.8956
_exptl_absorpt_correction_T_min 0.5456
_exptl_absorpt_correction_type numerical
_exptl_absorpt_process_details 'Stoe X-RED 1.22, 2001'
_exptl_crystal_colour colourless
_exptl_crystal_density_diffrn 2.187
_exptl_crystal_density_method 'not measured'
_exptl_crystal_description prism
_exptl_crystal_F_000 452
_exptl_crystal_size_max 0.55
_exptl_crystal_size_mid 0.19
_exptl_crystal_size_min 0.09
_refine_diff_density_max 0.418
_refine_diff_density_min -0.257
_refine_diff_density_rms 0.067
_refine_ls_extinction_method none
_refine_ls_goodness_of_fit_ref 1.013
_refine_ls_hydrogen_treatment constr
_refine_ls_matrix_type full
_refine_ls_number_parameters 100
_refine_ls_number_reflns 1588
_refine_ls_number_restraints 0
_refine_ls_restrained_S_all 1.013
_refine_ls_R_factor_all 0.0234
_refine_ls_R_factor_gt 0.0195
_refine_ls_shift/su_max 0.001
_refine_ls_shift/su_mean 0.000
_refine_ls_structure_factor_coef Fsqd
_refine_ls_weighting_details 'calc w=1/[\s^2^(Fo^2^)+(0.0379P)^2^+0.0000P] where P=(Fo^2^+2Fc^2^)/3'
_refine_ls_weighting_scheme calc
_refine_ls_wR_factor_gt 0.0515
_refine_ls_wR_factor_ref 0.0523
_reflns_number_gt 1389
_reflns_number_total 1588
_reflns_threshold_expression >2sigma(I)
_cod_data_source_file c0dt01223h.txt
_cod_data_source_block d:\struktur\naclpbds\naclpbds
_cod_database_code 7015130

loop_
_symmetry_equiv_pos_as_xyz
'x, y, z'
'-x, y+1/2, -z+1/2'
'-x, -y, -z'
'x, -y-1/2, z-1/2'

loop_
_atom_site_label
_atom_site_type_symbol
_atom_site_fract_x
_atom_site_fract_y
_atom_site_fract_z
_atom_site_U_iso_or_equiv
_atom_site_adp_type
_atom_site_occupancy
_atom_site_symmetry_multiplicity
_atom_site_calc_flag
_atom_site_refinement_flags
_atom_site_disorder_assembly
_atom_site_disorder_group
Na1 Na 0.37564(5) -0.53277(11) 0.30126(5) 0.01386(13) Uani 1 1 d . . .
O4 O 0.56625(8) -0.3955(2) 0.30895(10) 0.0172(2) Uani 1 1 d . . .
H1 H 0.6012 -0.5052 0.2751 0.026 Uiso 1 1 d R . .
H2 H 0.6011 -0.3695 0.3779 0.026 Uiso 1 1 d R . .
S1 S 0.28104(3) -1.01796(6) 0.48481(3) 0.00911(9) Uani 1 1 d . . .
O1 O 0.31613(8) -0.7712(2) 0.46359(9) 0.0130(2) Uani 1 1 d . . .
O2 O 0.31312(8) -1.1713(2) 0.38249(9) 0.0156(2) Uani 1 1 d . . .
O3 O 0.31540(8) -1.1084(2) 0.60693(9) 0.0145(2) Uani 1 1 d . . .
C1 C 0.12326(10) -1.0110(3) 0.48934(11) 0.0087(3) Uani 1 1 d . . .
C2 C 0.07051(10) -0.8395(3) 0.56386(12) 0.0093(2) Uani 1 1 d . . .
Cl1 Cl 0.15179(2) -0.63705(6) 0.65101(3) 0.01256(9) Uani 1 1 d . . .
C3 C -0.05069(10) -0.8255(3) 0.57371(11) 0.0092(2) Uani 1 1 d . . .
Cl2 Cl -0.10254(3) -0.59733(6) 0.66436(3) 0.01450(10) Uani 1 1 d . . .

loop_
_atom_site_aniso_label
_atom_site_aniso_U_11
_atom_site_aniso_U_22
_atom_site_aniso_U_33
_atom_site_aniso_U_23
_atom_site_aniso_U_13
_atom_site_aniso_U_12
Na1 0.0146(3) 0.0142(4) 0.0128(3) 0.0007(2) 0.00137(19) -0.0008(2)
O4 0.0138(5) 0.0161(7) 0.0219(5) -0.0045(4) 0.0002(4) -0.0006(4)
S1 0.00783(14) 0.0101(2) 0.00942(16) -0.00090(11) 0.00104(10) -0.00029(11)
O1 0.0130(4) 0.0125(6) 0.0137(5) 0.0007(4) 0.0027(3) -0.0027(4)
O2 0.0123(4) 0.0174(6) 0.0173(5) -0.0066(4) 0.0049(3) -0.0001(4)
O3 0.0129(4) 0.0168(6) 0.0137(5) 0.0027(4) -0.0026(3) 0.0001(4)
C1 0.0088(6) 0.0096(8) 0.0078(5) 0.0012(4) 0.0010(4) 0.0000(4)
C2 0.0110(5) 0.0082(7) 0.0087(5) 0.0003(5) -0.0003(4) -0.0015(4)
Cl1 0.01094(15) 0.0133(2) 0.01341(16) -0.00613(11) 0.00054(10) -0.00301(11)
C3 0.0109(5) 0.0094(7) 0.0073(5) -0.0006(5) 0.0014(4) 0.0008(5)
Cl2 0.01152(15) 0.0139(2) 0.01811(18) -0.00889(12) 0.00151(11) 0.00078(11)

loop_
_atom_type_symbol
_atom_type_description
_atom_type_scat_dispersion_real
_atom_type_scat_dispersion_imag
_atom_type_scat_source
C C 0.0033 0.0016 'International Tables Vol C Tables 4.2.6.8 and 6.1.1.4'
H H 0.0000 0.0000 'International Tables Vol C Tables 4.2.6.8 and 6.1.1.4'
Cl Cl 0.1484 0.1585 'International Tables Vol C Tables 4.2.6.8 and 6.1.1.4'
Na Na 0.0362 0.0249 'International Tables Vol C Tables 4.2.6.8 and 6.1.1.4'
O O 0.0106 0.0060 'International Tables Vol C Tables 4.2.6.8 and 6.1.1.4'
S S 0.1246 0.1234 'International Tables Vol C Tables 4.2.6.8 and 6.1.1.4'

loop_
_geom_angle_atom_site_label_1
_geom_angle_atom_site_label_2
_geom_angle_atom_site_label_3
_geom_angle
_geom_angle_site_symmetry_1
_geom_angle_site_symmetry_3
_geom_angle_publ_flag
O1 Na1 O3 141.69(4) . 4_545 ?
O1 Na1 O2 96.70(4) . 1_565 ?
O3 Na1 O2 87.26(4) 4_545 1_565 ?
O1 Na1 O4 117.54(4) . . ?
O3 Na1 O4 100.47(5) 4_545 . ?
O2 Na1 O4 90.25(4) 1_565 . ?
O1 Na1 O4 88.71(4) . 2_645 ?
O3 Na1 O4 85.84(4) 4_545 2_645 ?
O2 Na1 O4 173.10(5) 1_565 2_645 ?
O4 Na1 O4 91.02(3) . 2_645 ?
O1 Na1 Cl2 74.68(3) . 3_546 ?
O3 Na1 Cl2 75.95(3) 4_545 3_546 ?
O2 Na1 Cl2 56.87(3) 1_565 3_546 ?
O4 Na1 Cl2 146.85(4) . 3_546 ?
O4 Na1 Cl2 121.07(3) 2_645 3_546 ?
O1 Na1 Na1 143.54(4) . 2_655 ?
O3 Na1 Na1 74.28(3) 4_545 2_655 ?
O2 Na1 Na1 74.98(3) 1_565 2_655 ?
O4 Na1 Na1 29.91(3) . 2_655 ?
O4 Na1 Na1 103.10(3) 2_645 2_655 ?
Cl2 Na1 Na1 123.701(17) 3_546 2_655 ?
O1 Na1 Na1 91.93(3) . 2_645 ?
O3 Na1 Na1 100.59(4) 4_545 2_645 ?
O2 Na1 Na1 154.62(3) 1_565 2_645 ?
O4 Na1 Na1 64.68(3) . 2_645 ?
O4 Na1 Na1 28.38(2) 2_645 2_645 ?
Cl2 Na1 Na1 148.407(19) 3_546 2_645 ?
Na1 Na1 Na1 83.91(2) 2_655 2_645 ?
O1 Na1 H1 115.4 . . ?
O3 Na1 H1 99.2 4_545 . ?
O2 Na1 H1 107.9 1_565 . ?
O4 Na1 H1 17.8 . . ?
O4 Na1 H1 73.3 2_645 . ?
Cl2 Na1 H1 163.8 3_546 . ?
Na1 Na1 H1 40.8 2_655 . ?
Na1 Na1 H1 47.2 2_645 . ?
Na1 O4 Na1 121.71(5) . 2_655 ?
Na1 O4 H1 102.4 . . ?
Na1 O4 H1 105.0 2_655 . ?
Na1 O4 H2 121.0 . . ?
Na1 O4 H2 98.6 2_655 . ?
H1 O4 H2 106.6 . . ?
O2 S1 O3 114.13(7) . . ?
O2 S1 O1 111.31(6) . . ?
O3 S1 O1 113.58(6) . . ?
O2 S1 C1 107.98(6) . . ?
O3 S1 C1 103.54(6) . . ?
O1 S1 C1 105.46(6) . . ?
S1 O1 Na1 138.84(6) . . ?
S1 O2 Na1 152.52(7) . 1_545 ?
S1 O3 Na1 139.69(7) . 4_546 ?
C2 C1 C3 117.20(11) . 3_536 ?
C2 C1 S1 118.76(10) . . ?
C3 C1 S1 123.99(10) 3_536 . ?
C1 C2 C3 122.03(12) . . ?
C1 C2 Cl1 121.18(9) . . ?
C3 C2 Cl1 116.78(10) . . ?
C1 C3 C2 120.75(12) 3_536 . ?
C1 C3 Cl2 122.81(10) 3_536 . ?
C2 C3 Cl2 116.44(10) . . ?
C3 Cl2 Na1 125.46(5) . 3_546 ?

loop_
_geom_bond_atom_site_label_1
_geom_bond_atom_site_label_2
_geom_bond_distance
_geom_bond_site_symmetry_2
_geom_bond_publ_flag
Na1 O1 2.3108(11) . ?
Na1 O3 2.3182(12) 4_545 ?
Na1 O2 2.3215(12) 1_565 ?
Na1 O4 2.3337(11) . ?
Na1 O4 2.4482(13) 2_645 ?
Na1 Cl2 3.2717(8) 3_546 ?
Na1 H1 2.6357 . ?
O4 Na1 2.4482(13) 2_655 ?
O4 H1 0.8231 . ?
O4 H2 0.8455 . ?
S1 O2 1.4477(11) . ?
S1 O3 1.4494(10) . ?
S1 O1 1.4559(12) . ?
S1 C1 1.8275(13) . ?
O2 Na1 2.3215(12) 1_545 ?
O3 Na1 2.3182(12) 4_546 ?
C1 C2 1.3973(18) . ?
C1 C3 1.4023(18) 3_536 ?
C2 C3 1.4108(17) . ?
C2 Cl1 1.7293(14) . ?
C3 C1 1.4023(18) 3_536 ?
C3 Cl2 1.7201(14) . ?
Cl2 Na1 3.2717(8) 3_546 ?

loop_
_geom_torsion_atom_site_label_1
_geom_torsion_atom_site_label_2
_geom_torsion_atom_site_label_3
_geom_torsion_atom_site_label_4
_geom_torsion
_geom_torsion_site_symmetry_1
_geom_torsion_site_symmetry_2
_geom_torsion_site_symmetry_3
_geom_torsion_site_symmetry_4
_geom_torsion_publ_flag
O1 Na1 O4 Na1 -155.87(5) . . . 2_655 ?
O3 Na1 O4 Na1 29.09(7) 4_545 . . 2_655 ?
O2 Na1 O4 Na1 -58.17(5) 1_565 . . 2_655 ?
O4 Na1 O4 Na1 115.05(8) 2_645 . . 2_655 ?
Cl2 Na1 O4 Na1 -51.20(9) 3_546 . . 2_655 ?
Na1 Na1 O4 Na1 125.95(6) 2_645 . . 2_655 ?
O2 S1 O1 Na1 15.55(10) . . . . ?
O3 S1 O1 Na1 146.02(8) . . . . ?
C1 S1 O1 Na1 -101.30(9) . . . . ?
O3 Na1 O1 S1 59.53(12) 4_545 . . . ?
O2 Na1 O1 S1 153.61(8) 1_565 . . . ?
O4 Na1 O1 S1 -112.59(9) . . . . ?
O4 Na1 O1 S1 -22.11(9) 2_645 . . . ?
Cl2 Na1 O1 S1 100.68(9) 3_546 . . . ?
Na1 Na1 O1 S1 -132.65(7) 2_655 . . . ?
Na1 Na1 O1 S1 -50.31(9) 2_645 . . . ?
O3 S1 O2 Na1 14.57(15) . . . 1_545 ?
O1 S1 O2 Na1 144.75(12) . . . 1_545 ?
C1 S1 O2 Na1 -99.95(13) . . . 1_545 ?
O2 S1 O3 Na1 146.73(8) . . . 4_546 ?
O1 S1 O3 Na1 17.69(11) . . . 4_546 ?
C1 S1 O3 Na1 -96.15(10) . . . 4_546 ?
O2 S1 C1 C2 -167.62(10) . . . . ?
O3 S1 C1 C2 71.04(12) . . . . ?
O1 S1 C1 C2 -48.53(12) . . . . ?
O2 S1 C1 C3 15.18(13) . . . 3_536 ?
O3 S1 C1 C3 -106.16(12) . . . 3_536 ?
O1 S1 C1 C3 134.27(12) . . . 3_536 ?
C3 C1 C2 C3 -1.6(2) 3_536 . . . ?
S1 C1 C2 C3 -178.97(10) . . . . ?
C3 C1 C2 Cl1 177.24(10) 3_536 . . . ?
S1 C1 C2 Cl1 -0.15(16) . . . . ?
C1 C2 C3 C1 1.6(2) . . . 3_536 ?
Cl1 C2 C3 C1 -177.23(10) . . . 3_536 ?
C1 C2 C3 Cl2 -177.54(10) . . . . ?
Cl1 C2 C3 Cl2 3.59(14) . . . . ?
C1 C3 Cl2 Na1 -3.98(14) 3_536 . . 3_546 ?
C2 C3 Cl2 Na1 175.18(8) . . . 3_546 ?
